data_4130907
loop_
_publ_author_name
'Yang, Deng-Tao'
'Mellerup, Soren K.'
'Peng, Jin-Bao'
'Wang, Xiang'
'Li, Quan-Song'
'Wang, Suning'

_publ_section_title
;
 Substituent Directed Phototransformations of BN-Heterocycles: Elimination
 vs Isomerization via Selective B-C Bond Cleavage.
;
_journal_issue 36
_journal_name_full 'Journal of the American Chemical Society'
_journal_page_first 11513
_journal_page_last 11516
_journal_paper_doi 10.1021/jacs.6b07899
_journal_volume 138
_journal_year 2016
_chemical_formula_sum 'C60 H28 B2 F36 N2'
_chemical_formula_weight 1482.46
_space_group_IT_number 2
_space_group_name_Hall '-P 1'
_space_group_name_H-M_alt 'P -1'
_symmetry_cell_setting triclinic
_symmetry_space_group_name_H-M 'P -1'
_atom_sites_solution_hydrogens geom
_atom_sites_solution_primary direct
_atom_sites_solution_secondary difmap
_audit_creation_method SHELXL-97
_cell_angle_alpha 78.7090(10)
_cell_angle_beta 79.5870(10)
_cell_angle_gamma 82.4680(10)
_cell_formula_units_Z 2
_cell_length_a 8.8041(2)
_cell_length_b 16.8557(3)
_cell_length_c 20.7579(4)
_cell_measurement_reflns_used 9458
_cell_measurement_temperature 180(2)
_cell_measurement_theta_max 25.49
_cell_measurement_theta_min 2.42
_cell_volume 2956.43(10)
_computing_cell_refinement 'Bruker SAINT'
_computing_data_collection 'Bruker APEX2'
_computing_data_reduction 'Bruker SAINT'
_computing_molecular_graphics 'Bruker SHELXTL'
_computing_publication_material 'Bruker SHELXTL'
_computing_structure_refinement 'SHELXL-97 (Sheldrick, 1997)'
_computing_structure_solution 'SHELXS-97 (Sheldrick, 1990)'
_diffrn_ambient_temperature 180(2)
_diffrn_measured_fraction_theta_full 0.991
_diffrn_measured_fraction_theta_max 0.991
_diffrn_measurement_device_type 'Bruker APEX-II CCD'
_diffrn_measurement_method '\f and \w scans'
_diffrn_radiation_monochromator graphite
_diffrn_radiation_source 'fine-focus sealed tube'
_diffrn_radiation_type MoK\a
_diffrn_radiation_wavelength 0.71073
_diffrn_reflns_av_R_equivalents 0.0477
_diffrn_reflns_av_sigmaI/netI 0.0650
_diffrn_reflns_limit_h_max 11
_diffrn_reflns_limit_h_min -11
_diffrn_reflns_limit_k_max 21
_diffrn_reflns_limit_k_min -21
_diffrn_reflns_limit_l_max 26
_diffrn_reflns_limit_l_min -25
_diffrn_reflns_number 40608
_diffrn_reflns_theta_full 27.27
_diffrn_reflns_theta_max 27.27
_diffrn_reflns_theta_min 1.73
_diffrn_standards_number 0
_exptl_absorpt_coefficient_mu 0.177
_exptl_absorpt_correction_T_max 0.9895
_exptl_absorpt_correction_T_min 0.9825
_exptl_absorpt_correction_type multi-scan
_exptl_crystal_colour brown
_exptl_crystal_density_diffrn 1.665
_exptl_crystal_density_method 'not measured'
_exptl_crystal_description plate
_exptl_crystal_F_000 1472
_exptl_crystal_size_max 0.10
_exptl_crystal_size_mid 0.10
_exptl_crystal_size_min 0.06
_refine_diff_density_max 0.228
_refine_diff_density_min -0.342
_refine_diff_density_rms 0.046
_refine_ls_extinction_method none
_refine_ls_goodness_of_fit_ref 0.929
_refine_ls_hydrogen_treatment constr
_refine_ls_matrix_type full
_refine_ls_number_parameters 955
_refine_ls_number_reflns 13173
_refine_ls_number_restraints 12
_refine_ls_restrained_S_all 0.940
_refine_ls_R_factor_all 0.0967
_refine_ls_R_factor_gt 0.0437
_refine_ls_shift/su_max 0.001
_refine_ls_shift/su_mean 0.000
_refine_ls_structure_factor_coef Fsqd
_refine_ls_weighting_details 'calc w=1/[\s^2^(Fo^2^)+(0.0508P)^2^+0.0000P] where P=(Fo^2^+2Fc^2^)/3'
_refine_ls_weighting_scheme calc
_refine_ls_wR_factor_gt 0.0932
_refine_ls_wR_factor_ref 0.1088
_reflns_number_gt 7321
_reflns_number_total 13173
_reflns_threshold_expression >2sigma(I)
_cod_data_source_file ja6b07899_si_005.cif
_cod_data_source_block dy41
_cod_depositor_comments
;
The following automatic conversions were performed:

data item '_symmetry_cell_setting' value 'Triclinic' was changed to
'triclinic' in accordance with the
/home/saulius/struct/COD-crude-data/automatic-downloads/DataCite-retrospective/ACS/depositions/lib/dictionaries/cif_core.dic
dictionary named 'cif_core.dic' version 2.4.2 last updated on
2011-04-26.

Automatic conversion script
Id: cif_fix_values 6909 2019-04-08 15:41:33Z antanas 
;
_cod_original_sg_symbol_H-M P-1
_cod_database_code 4130907

loop_
_symmetry_equiv_pos_as_xyz
'x, y, z'
'-x, -y, -z'

loop_
_atom_site_label
_atom_site_type_symbol
_atom_site_fract_x
_atom_site_fract_y
_atom_site_fract_z
_atom_site_U_iso_or_equiv
_atom_site_adp_type
_atom_site_occupancy
_atom_site_symmetry_multiplicity
_atom_site_calc_flag
_atom_site_refinement_flags
_atom_site_disorder_assembly
_atom_site_disorder_group
B1 B 0.4402(3) 0.21740(13) 0.26101(11) 0.0253(5) Uani 1 1 d . . .
B2 B 0.9161(3) 0.77335(13) 0.23256(12) 0.0278(5) Uani 1 1 d . . .
N1 N 0.58173(18) 0.22998(9) 0.29423(7) 0.0261(4) Uani 1 1 d . . .
N2 N 0.77474(18) 0.75579(9) 0.20178(8) 0.0278(4) Uani 1 1 d . . .
C1 C 0.6177(3) 0.36663(13) 0.17642(10) 0.0373(5) Uani 1 1 d . . .
H1A H 0.7022 0.3327 0.1975 0.045 Uiso 1 1 calc R . .
H1B H 0.6656 0.4074 0.1400 0.045 Uiso 1 1 calc R . .
C2 C 0.5141(2) 0.40977(12) 0.22705(11) 0.0358(5) Uani 1 1 d . . .
C3 C 0.5068(2) 0.37733(12) 0.29434(10) 0.0315(5) Uani 1 1 d . . .
C4 C 0.4229(3) 0.42105(13) 0.34213(12) 0.0444(6) Uani 1 1 d . . .
H4A H 0.4236 0.4002 0.3880 0.053 Uiso 1 1 calc R . .
C5 C 0.3392(3) 0.49401(14) 0.32312(15) 0.0588(7) Uani 1 1 d . . .
H5A H 0.2809 0.5231 0.3558 0.071 Uiso 1 1 calc R . .
C6 C 0.3402(3) 0.52472(14) 0.25652(15) 0.0609(8) Uani 1 1 d . . .
H6A H 0.2798 0.5743 0.2433 0.073 Uiso 1 1 calc R . .
C7 C 0.4284(3) 0.48405(13) 0.20880(13) 0.0493(6) Uani 1 1 d . . .
H7A H 0.4308 0.5068 0.1630 0.059 Uiso 1 1 calc R . .
C8 C 0.5987(2) 0.29987(12) 0.31563(9) 0.0293(5) Uani 1 1 d . . .
C9 C 0.7057(3) 0.29770(14) 0.35780(10) 0.0371(5) Uani 1 1 d . . .
H9A H 0.7157 0.3457 0.3735 0.045 Uiso 1 1 calc R . .
C10 C 0.7972(3) 0.22776(14) 0.37725(10) 0.0412(6) Uani 1 1 d . . .
H10A H 0.8675 0.2266 0.4072 0.049 Uiso 1 1 calc R . .
C11 C 0.7848(2) 0.15910(13) 0.35235(10) 0.0369(5) Uani 1 1 d . . .
H11A H 0.8502 0.1105 0.3631 0.044 Uiso 1 1 calc R . .
C12 C 0.6774(2) 0.16228(12) 0.31217(10) 0.0312(5) Uani 1 1 d . . .
H12A H 0.6687 0.1145 0.2957 0.037 Uiso 1 1 calc R . .
C13 C 0.4036(2) 0.26557(11) 0.19789(9) 0.0258(4) Uani 1 1 d . . .
C14 C 0.5297(2) 0.31131(13) 0.14626(10) 0.0344(5) Uani 1 1 d . . .
C15 C 0.4686(3) 0.36383(14) 0.08694(11) 0.0501(7) Uani 1 1 d . . .
H15A H 0.5360 0.3990 0.0571 0.060 Uiso 1 1 calc R . .
C16 C 0.3270(3) 0.36389(13) 0.07395(11) 0.0438(6) Uani 1 1 d . . .
C17 C 0.2165(3) 0.31636(13) 0.11861(10) 0.0383(5) Uani 1 1 d . . .
H17A H 0.1166 0.3159 0.1075 0.046 Uiso 1 1 calc R . .
C18 C 0.2526(2) 0.27204(11) 0.17651(10) 0.0287(5) Uani 1 1 d . . .
C19 C 0.6558(3) 0.25072(15) 0.11738(11) 0.0435(6) Uani 1 1 d . . .
C20 C 0.1142(2) 0.23846(12) 0.22297(11) 0.0348(5) Uani 1 1 d . . .
C21 C 0.2725(4) 0.41901(19) 0.01591(14) 0.0696(9) Uani 1 1 d . . .
C22 C 0.3628(2) 0.13840(11) 0.30676(9) 0.0258(4) Uani 1 1 d . . .
C23 C 0.2939(2) 0.13661(12) 0.37408(10) 0.0298(5) Uani 1 1 d . . .
C24 C 0.2414(3) 0.06721(13) 0.41479(11) 0.0417(6) Uani 1 1 d . . .
H24A H 0.1957 0.0690 0.4597 0.050 Uiso 1 1 calc R . .
C25 C 0.2545(3) -0.00427(13) 0.39100(11) 0.0475(6) Uani 1 1 d . A .
C26 C 0.3191(3) -0.00593(12) 0.32585(11) 0.0417(6) Uani 1 1 d . . .
H26A H 0.3275 -0.0550 0.3089 0.050 Uiso 1 1 calc R . .
C27 C 0.3722(2) 0.06338(11) 0.28460(10) 0.0298(5) Uani 1 1 d . . .
C28 C 0.4447(3) 0.05262(12) 0.21477(11) 0.0343(5) Uani 1 1 d . . .
C29 C 0.2768(3) 0.20864(13) 0.40826(10) 0.0360(5) Uani 1 1 d . . .
C30 C 0.2001(5) -0.07869(17) 0.43629(15) 0.0824(11) Uani 1 1 d D . .
C31 C 0.7168(2) 0.64487(13) 0.33553(10) 0.0343(5) Uani 1 1 d . . .
H31A H 0.6599 0.6138 0.3761 0.041 Uiso 1 1 calc R . .
H31B H 0.6392 0.6778 0.3096 0.041 Uiso 1 1 calc R . .
C32 C 0.8119(2) 0.58660(12) 0.29494(10) 0.0322(5) Uani 1 1 d . . .
C33 C 0.8290(2) 0.60487(11) 0.22583(10) 0.0317(5) Uani 1 1 d . . .
C34 C 0.9081(3) 0.54807(13) 0.18801(12) 0.0435(6) Uani 1 1 d . . .
H34A H 0.9150 0.5594 0.1410 0.052 Uiso 1 1 calc R . .
C35 C 0.9762(3) 0.47561(14) 0.21843(14) 0.0546(7) Uani 1 1 d . . .
H35A H 1.0319 0.4376 0.1923 0.065 Uiso 1 1 calc R . .
C36 C 0.9638(3) 0.45810(13) 0.28690(14) 0.0553(7) Uani 1 1 d . . .
H36A H 1.0122 0.4085 0.3079 0.066 Uiso 1 1 calc R . .
C37 C 0.8809(3) 0.51279(13) 0.32465(12) 0.0439(6) Uani 1 1 d . . .
H37A H 0.8707 0.4999 0.3718 0.053 Uiso 1 1 calc R . .
C38 C 0.7499(2) 0.68049(12) 0.19261(9) 0.0287(5) Uani 1 1 d . . .
C39 C 0.6459(2) 0.67464(13) 0.15106(10) 0.0371(5) Uani 1 1 d . . .
H39A H 0.6300 0.6225 0.1441 0.044 Uiso 1 1 calc R . .
C40 C 0.5661(3) 0.74217(14) 0.12002(11) 0.0434(6) Uani 1 1 d . . .
H40A H 0.4980 0.7373 0.0907 0.052 Uiso 1 1 calc R . .
C41 C 0.5862(2) 0.81746(14) 0.13200(11) 0.0402(5) Uani 1 1 d . . .
H41A H 0.5291 0.8651 0.1125 0.048 Uiso 1 1 calc R . .
C42 C 0.6896(2) 0.82208(12) 0.17238(10) 0.0330(5) Uani 1 1 d . . .
H42A H 0.7031 0.8741 0.1805 0.040 Uiso 1 1 calc R . .
C43 C 0.9472(2) 0.73680(11) 0.29985(10) 0.0274(5) Uani 1 1 d . . .
C44 C 0.8153(2) 0.70284(12) 0.35616(9) 0.0315(5) Uani 1 1 d . . .
C45 C 0.8707(3) 0.66025(13) 0.41980(10) 0.0392(5) Uani 1 1 d . . .
H45A H 0.7994 0.6315 0.4532 0.047 Uiso 1 1 calc R . .
C46 C 1.0128(3) 0.66064(12) 0.43172(10) 0.0347(5) Uani 1 1 d . . .
C47 C 1.1296(3) 0.69752(12) 0.38206(11) 0.0359(5) Uani 1 1 d . . .
H47A H 1.2305 0.6977 0.3922 0.043 Uiso 1 1 calc R . .
C48 C 1.0981(2) 0.73219(11) 0.32069(10) 0.0297(5) Uani 1 1 d . . .
C49 C 1.2406(2) 0.75665(12) 0.27210(11) 0.0357(5) Uani 1 1 d . . .
C50 C 0.6997(3) 0.77303(14) 0.37708(11) 0.0409(6) Uani 1 1 d . . .
C51 C 1.0609(3) 0.61885(14) 0.49617(12) 0.0473(6) Uani 1 1 d . . .
C52 C 1.0059(2) 0.84150(12) 0.17793(10) 0.0321(5) Uani 1 1 d . . .
C53 C 1.0849(2) 0.82702(13) 0.11509(11) 0.0380(5) Uani 1 1 d . . .
C54 C 1.1542(3) 0.88647(16) 0.06651(12) 0.0552(7) Uani 1 1 d . . .
H54A H 1.2053 0.8737 0.0249 0.066 Uiso 1 1 calc R . .
C55 C 1.1480(3) 0.96408(17) 0.07931(14) 0.0612(8) Uani 1 1 d . B .
C56 C 1.0735(3) 0.98207(14) 0.13951(14) 0.0550(7) Uani 1 1 d . . .
H56A H 1.0697 1.0356 0.1482 0.066 Uiso 1 1 calc R . .
C57 C 1.0039(3) 0.92299(13) 0.18775(12) 0.0404(6) Uani 1 1 d . . .
C58 C 1.0969(3) 0.74612(16) 0.09424(11) 0.0441(6) Uani 1 1 d . . .
C59 C 1.2222(5) 1.0292(2) 0.02726(19) 0.0906(12) Uani 1 1 d D . .
C60 C 0.9232(3) 0.95033(13) 0.25096(14) 0.0491(6) Uani 1 1 d . . .
F1 F 0.76733(16) 0.28922(9) 0.07381(6) 0.0648(4) Uani 1 1 d . . .
F2 F 0.72920(14) 0.20073(8) 0.16274(6) 0.0476(3) Uani 1 1 d . . .
F3 F 0.60011(16) 0.20352(8) 0.08352(6) 0.0568(4) Uani 1 1 d . . .
F4 F 0.09876(13) 0.25698(7) 0.28385(6) 0.0449(3) Uani 1 1 d . . .
F5 F 0.11348(14) 0.15759(7) 0.23193(6) 0.0478(3) Uani 1 1 d . . .
F6 F -0.02101(14) 0.26841(8) 0.20198(7) 0.0556(4) Uani 1 1 d . . .
F7 F 0.3899(2) 0.44444(12) -0.03214(8) 0.1072(7) Uani 1 1 d . . .
F8 F 0.1886(3) 0.48505(12) 0.03200(10) 0.1435(10) Uani 1 1 d . . .
F9 F 0.1883(2) 0.38386(11) -0.01513(7) 0.0838(5) Uani 1 1 d . . .
F10 F 0.39822(16) 0.20907(8) 0.43879(6) 0.0543(4) Uani 1 1 d . . .
F11 F 0.15114(15) 0.20813(8) 0.45563(6) 0.0556(4) Uani 1 1 d . . .
F12 F 0.26352(15) 0.27997(7) 0.36830(6) 0.0450(3) Uani 1 1 d . . .
F13 F 0.44791(16) -0.02421(7) 0.20575(6) 0.0566(4) Uani 1 1 d . . .
F14 F 0.37429(15) 0.09814(7) 0.16699(6) 0.0456(3) Uani 1 1 d . . .
F15 F 0.59321(14) 0.06876(7) 0.20101(6) 0.0459(3) Uani 1 1 d . . .
F16 F 0.2983(11) -0.1007(4) 0.4851(3) 0.144(3) Uani 0.50 1 d PD A 1
F18 F 0.0587(11) -0.0756(4) 0.4592(6) 0.194(7) Uani 0.50 1 d PD A 1
F20 F 0.2258(15) -0.1429(4) 0.4095(4) 0.094(4) Uani 0.50 1 d PD A 1
F17 F 0.1675(9) -0.0739(3) 0.4993(2) 0.0855(18) Uani 0.50 1 d PD A 2
F19 F 0.0454(9) -0.0798(7) 0.4317(3) 0.142(5) Uani 0.50 1 d PD A 2
F21 F 0.2696(16) -0.1461(5) 0.4206(6) 0.154(6) Uani 0.50 1 d PD A 2
F22 F 0.58725(16) 0.74574(8) 0.42696(6) 0.0601(4) Uani 1 1 d . . .
F23 F 0.62483(14) 0.81408(7) 0.32791(6) 0.0451(3) Uani 1 1 d . . .
F24 F 0.76575(15) 0.82733(8) 0.39916(6) 0.0554(4) Uani 1 1 d . . .
F25 F 0.94380(19) 0.59227(10) 0.54252(7) 0.0711(4) Uani 1 1 d . . .
F26 F 1.16448(19) 0.55369(8) 0.48892(7) 0.0690(4) Uani 1 1 d . . .
F27 F 1.13079(18) 0.66643(9) 0.52304(7) 0.0688(4) Uani 1 1 d . . .
F28 F 1.37329(14) 0.72948(8) 0.29637(7) 0.0551(4) Uani 1 1 d . . .
F29 F 1.25804(13) 0.72722(7) 0.21529(6) 0.0410(3) Uani 1 1 d . . .
F30 F 1.24782(14) 0.83735(7) 0.25367(6) 0.0467(3) Uani 1 1 d . . .
F31 F 0.77502(15) 0.93470(7) 0.26606(7) 0.0538(4) Uani 1 1 d . . .
F32 F 0.98830(16) 0.91666(8) 0.30471(7) 0.0615(4) Uani 1 1 d . . .
F33 F 0.91976(18) 1.03084(8) 0.24732(9) 0.0811(5) Uani 1 1 d . . .
F34 F 1.3562(10) 1.0400(6) 0.0418(5) 0.097(4) Uani 0.50 1 d PD B 1
F35 F 1.1735(11) 1.1046(5) 0.0402(6) 0.146(4) Uani 0.50 1 d PD B 1
F36 F 1.2011(16) 1.0261(10) -0.0331(5) 0.144(5) Uani 0.50 1 d PD B 1
F34A F 1.2697(14) 1.0050(8) -0.0315(4) 0.128(4) Uani 0.50 1 d PD B 2
F35A F 1.3647(9) 1.0371(8) 0.0287(6) 0.139(5) Uani 0.50 1 d PD B 2
F36A F 1.1218(12) 1.0958(5) 0.0190(7) 0.153(5) Uani 0.50 1 d PD B 2
F37 F 1.08233(15) 0.68340(7) 0.14350(6) 0.0486(3) Uani 1 1 d . . .
F38 F 1.23549(16) 0.72962(9) 0.05711(6) 0.0643(4) Uani 1 1 d . . .
F39 F 0.98983(17) 0.74307(9) 0.05689(7) 0.0698(4) Uani 1 1 d . . .

loop_
_atom_site_aniso_label
_atom_site_aniso_U_11
_atom_site_aniso_U_22
_atom_site_aniso_U_33
_atom_site_aniso_U_23
_atom_site_aniso_U_13
_atom_site_aniso_U_12
B1 0.0240(13) 0.0230(11) 0.0315(13) -0.0132(10) -0.0007(10) -0.0038(10)
B2 0.0241(13) 0.0239(12) 0.0386(14) -0.0146(11) -0.0067(11) 0.0017(10)
N1 0.0266(9) 0.0275(9) 0.0250(9) -0.0070(7) -0.0021(7) -0.0046(7)
N2 0.0263(9) 0.0269(9) 0.0312(9) -0.0076(8) -0.0060(7) -0.0012(7)
C1 0.0447(14) 0.0382(12) 0.0306(12) 0.0007(10) -0.0040(10) -0.0228(11)
C2 0.0409(14) 0.0263(11) 0.0447(14) -0.0061(10) -0.0103(11) -0.0149(10)
C3 0.0365(13) 0.0251(11) 0.0360(12) -0.0073(10) -0.0055(10) -0.0122(9)
C4 0.0560(16) 0.0333(13) 0.0475(14) -0.0181(11) -0.0012(12) -0.0109(12)
C5 0.073(2) 0.0319(14) 0.075(2) -0.0239(14) -0.0065(15) -0.0024(13)
C6 0.075(2) 0.0217(12) 0.088(2) -0.0104(14) -0.0208(17) -0.0019(12)
C7 0.0664(18) 0.0287(12) 0.0559(16) 0.0012(12) -0.0195(13) -0.0158(12)
C8 0.0319(12) 0.0305(11) 0.0269(11) -0.0076(9) 0.0010(9) -0.0122(10)
C9 0.0419(14) 0.0409(13) 0.0331(12) -0.0099(10) -0.0067(10) -0.0146(11)
C10 0.0353(14) 0.0578(16) 0.0345(13) -0.0088(12) -0.0104(10) -0.0110(12)
C11 0.0324(13) 0.0430(13) 0.0359(12) -0.0071(11) -0.0080(10) -0.0018(10)
C12 0.0303(12) 0.0324(12) 0.0317(12) -0.0103(10) -0.0032(10) -0.0009(10)
C13 0.0286(12) 0.0244(10) 0.0267(11) -0.0079(9) -0.0032(9) -0.0078(9)
C14 0.0415(13) 0.0392(12) 0.0248(11) -0.0025(10) -0.0051(10) -0.0175(11)
C15 0.0718(19) 0.0511(15) 0.0317(13) 0.0049(11) -0.0137(12) -0.0323(14)
C16 0.0660(18) 0.0380(13) 0.0329(13) -0.0016(11) -0.0211(12) -0.0133(12)
C17 0.0453(14) 0.0367(12) 0.0377(13) -0.0070(11) -0.0178(11) -0.0057(11)
C18 0.0330(12) 0.0222(10) 0.0337(12) -0.0093(9) -0.0077(10) -0.0028(9)
C19 0.0485(16) 0.0555(15) 0.0288(13) -0.0115(12) 0.0079(12) -0.0263(13)
C20 0.0298(13) 0.0314(12) 0.0456(14) -0.0085(10) -0.0124(11) -0.0006(10)
C21 0.106(3) 0.064(2) 0.0466(18) 0.0071(15) -0.0377(18) -0.0256(19)
C22 0.0249(11) 0.0249(10) 0.0297(11) -0.0070(9) -0.0080(9) -0.0023(9)
C23 0.0327(12) 0.0281(11) 0.0295(11) -0.0062(9) -0.0026(9) -0.0079(9)
C24 0.0528(15) 0.0404(13) 0.0314(12) -0.0036(10) 0.0002(11) -0.0169(11)
C25 0.0729(18) 0.0343(13) 0.0367(14) -0.0007(11) -0.0058(12) -0.0225(12)
C26 0.0595(16) 0.0225(11) 0.0471(14) -0.0075(10) -0.0139(12) -0.0088(11)
C27 0.0324(12) 0.0248(11) 0.0341(12) -0.0073(9) -0.0079(9) -0.0032(9)
C28 0.0385(14) 0.0257(11) 0.0426(13) -0.0150(10) -0.0086(11) -0.0011(10)
C29 0.0411(14) 0.0377(13) 0.0291(12) -0.0103(10) 0.0037(11) -0.0104(11)
C30 0.152(4) 0.0449(19) 0.051(2) -0.0005(16) -0.001(3) -0.047(2)
C31 0.0316(12) 0.0401(12) 0.0315(12) -0.0039(10) -0.0041(10) -0.0095(10)
C32 0.0319(12) 0.0258(11) 0.0406(13) -0.0046(10) -0.0082(10) -0.0078(9)
C33 0.0336(13) 0.0248(11) 0.0387(13) -0.0075(10) -0.0060(10) -0.0063(9)
C34 0.0548(16) 0.0291(12) 0.0495(14) -0.0142(11) -0.0079(12) -0.0044(11)
C35 0.0597(17) 0.0311(13) 0.076(2) -0.0223(13) -0.0095(14) 0.0019(12)
C36 0.0660(18) 0.0227(12) 0.079(2) -0.0058(13) -0.0246(15) 0.0021(12)
C37 0.0524(16) 0.0326(12) 0.0470(14) 0.0008(11) -0.0142(12) -0.0086(11)
C38 0.0291(12) 0.0290(11) 0.0280(11) -0.0078(9) -0.0005(9) -0.0048(9)
C39 0.0392(14) 0.0392(13) 0.0380(13) -0.0115(11) -0.0091(11) -0.0113(11)
C40 0.0373(14) 0.0544(15) 0.0429(14) -0.0082(12) -0.0149(11) -0.0091(12)
C41 0.0321(13) 0.0447(14) 0.0431(13) -0.0010(11) -0.0131(11) -0.0017(11)
C42 0.0313(12) 0.0294(11) 0.0390(12) -0.0068(10) -0.0097(10) 0.0020(10)
C43 0.0269(12) 0.0227(10) 0.0359(12) -0.0105(9) -0.0094(9) 0.0002(9)
C44 0.0331(12) 0.0341(11) 0.0277(11) -0.0086(9) -0.0045(9) -0.0013(10)
C45 0.0470(15) 0.0424(13) 0.0290(12) -0.0063(10) -0.0068(11) -0.0066(11)
C46 0.0462(15) 0.0298(11) 0.0314(12) -0.0091(10) -0.0132(11) 0.0001(10)
C47 0.0374(13) 0.0309(11) 0.0454(14) -0.0113(11) -0.0206(11) 0.0005(10)
C48 0.0289(12) 0.0215(10) 0.0422(13) -0.0128(9) -0.0101(10) 0.0016(9)
C49 0.0306(13) 0.0279(11) 0.0525(14) -0.0103(11) -0.0162(11) 0.0009(10)
C50 0.0392(14) 0.0472(14) 0.0378(14) -0.0133(12) -0.0050(12) -0.0022(12)
C51 0.0613(18) 0.0405(14) 0.0454(15) -0.0117(12) -0.0222(14) 0.0005(13)
C52 0.0285(12) 0.0273(11) 0.0415(13) -0.0003(10) -0.0145(10) -0.0027(9)
C53 0.0354(13) 0.0420(13) 0.0372(13) 0.0028(11) -0.0118(10) -0.0125(11)
C54 0.0533(17) 0.0696(18) 0.0432(15) 0.0075(14) -0.0124(12) -0.0273(14)
C55 0.0648(19) 0.0568(18) 0.0611(19) 0.0240(15) -0.0270(15) -0.0313(15)
C56 0.0557(17) 0.0349(13) 0.078(2) 0.0085(14) -0.0315(15) -0.0157(12)
C57 0.0363(13) 0.0288(12) 0.0587(15) -0.0014(11) -0.0196(11) -0.0060(10)
C58 0.0382(15) 0.0655(17) 0.0316(13) -0.0134(13) -0.0017(11) -0.0138(13)
C59 0.100(3) 0.087(3) 0.085(3) 0.032(2) -0.036(3) -0.053(3)
C60 0.0452(16) 0.0258(12) 0.082(2) -0.0171(13) -0.0185(15) -0.0011(11)
F1 0.0640(10) 0.0880(11) 0.0418(8) -0.0176(8) 0.0214(7) -0.0374(8)
F2 0.0397(8) 0.0573(8) 0.0462(8) -0.0195(7) 0.0045(6) -0.0058(7)
F3 0.0663(9) 0.0700(9) 0.0419(8) -0.0294(7) 0.0045(7) -0.0246(8)
F4 0.0359(7) 0.0523(8) 0.0462(8) -0.0162(6) 0.0029(6) -0.0045(6)
F5 0.0394(8) 0.0300(7) 0.0743(9) -0.0078(6) -0.0060(7) -0.0109(6)
F6 0.0306(8) 0.0617(9) 0.0725(9) -0.0011(7) -0.0180(7) -0.0005(6)
F7 0.1439(18) 0.1228(16) 0.0588(11) 0.0450(11) -0.0482(12) -0.0756(14)
F8 0.265(3) 0.0740(14) 0.0906(15) -0.0059(12) -0.0917(17) 0.0624(16)
F9 0.1080(14) 0.1039(13) 0.0501(9) 0.0073(9) -0.0451(9) -0.0352(11)
F10 0.0617(9) 0.0650(9) 0.0474(8) -0.0266(7) -0.0126(7) -0.0162(7)
F11 0.0604(9) 0.0529(8) 0.0486(8) -0.0214(7) 0.0244(7) -0.0143(7)
F12 0.0647(9) 0.0285(7) 0.0412(7) -0.0139(6) 0.0054(6) -0.0099(6)
F13 0.0829(10) 0.0277(7) 0.0617(9) -0.0248(6) 0.0025(8) -0.0077(7)
F14 0.0565(9) 0.0483(8) 0.0347(7) -0.0162(6) -0.0141(6) 0.0073(6)
F15 0.0403(8) 0.0523(8) 0.0470(8) -0.0197(6) -0.0019(6) -0.0023(6)
F16 0.292(9) 0.082(4) 0.074(4) 0.047(3) -0.082(5) -0.091(5)
F18 0.252(14) 0.074(4) 0.186(11) -0.015(6) 0.169(10) -0.053(6)
F20 0.204(10) 0.037(4) 0.050(3) -0.005(2) -0.006(4) -0.065(5)
F17 0.170(6) 0.053(3) 0.036(2) 0.0128(18) -0.015(3) -0.054(3)
F19 0.197(10) 0.195(9) 0.051(3) 0.025(4) -0.013(5) -0.165(8)
F21 0.182(8) 0.036(4) 0.195(12) 0.017(5) 0.050(7) -0.003(4)
F22 0.0531(9) 0.0724(10) 0.0468(8) -0.0157(7) 0.0134(7) 0.0012(7)
F23 0.0380(8) 0.0448(7) 0.0513(8) -0.0136(6) -0.0075(6) 0.0087(6)
F24 0.0633(9) 0.0531(8) 0.0577(9) -0.0325(7) -0.0129(7) 0.0043(7)
F25 0.0810(11) 0.0882(11) 0.0394(8) 0.0079(8) -0.0153(8) -0.0124(9)
F26 0.0973(12) 0.0534(9) 0.0552(9) -0.0087(7) -0.0330(8) 0.0242(8)
F27 0.1005(12) 0.0654(10) 0.0570(9) -0.0201(8) -0.0464(9) -0.0073(9)
F28 0.0268(7) 0.0667(9) 0.0715(9) -0.0044(8) -0.0193(7) 0.0009(6)
F29 0.0349(7) 0.0379(7) 0.0497(8) -0.0130(6) -0.0017(6) -0.0010(6)
F30 0.0394(8) 0.0305(7) 0.0727(9) -0.0084(6) -0.0110(7) -0.0106(6)
F31 0.0433(9) 0.0387(7) 0.0825(10) -0.0182(7) -0.0124(7) -0.0007(6)
F32 0.0597(10) 0.0628(9) 0.0737(10) -0.0375(8) -0.0257(8) 0.0110(7)
F33 0.0763(11) 0.0281(7) 0.1430(15) -0.0338(9) -0.0049(10) -0.0096(7)
F34 0.137(8) 0.120(6) 0.050(3) 0.001(3) -0.002(3) -0.109(6)
F35 0.145(8) 0.062(4) 0.195(10) 0.045(4) 0.012(7) -0.034(5)
F36 0.175(9) 0.166(8) 0.098(5) 0.089(5) -0.084(5) -0.118(7)
F34A 0.209(12) 0.147(8) 0.044(4) 0.030(4) -0.033(4) -0.131(8)
F35A 0.090(6) 0.197(10) 0.113(8) 0.071(6) -0.037(5) -0.074(6)
F36A 0.137(6) 0.099(6) 0.200(9) 0.107(6) -0.081(6) -0.050(4)
F37 0.0593(9) 0.0416(7) 0.0450(8) -0.0179(7) 0.0064(7) -0.0100(6)
F38 0.0525(9) 0.0940(11) 0.0479(8) -0.0274(8) 0.0126(7) -0.0190(8)
F39 0.0677(10) 0.0865(11) 0.0707(10) -0.0249(9) -0.0320(8) -0.0186(9)

loop_
_atom_type_symbol
_atom_type_description
_atom_type_scat_dispersion_real
_atom_type_scat_dispersion_imag
_atom_type_scat_source
C C 0.0033 0.0016 'International Tables Vol C Tables 4.2.6.8 and 6.1.1.4'
H H 0.0000 0.0000 'International Tables Vol C Tables 4.2.6.8 and 6.1.1.4'
N N 0.0061 0.0033 'International Tables Vol C Tables 4.2.6.8 and 6.1.1.4'
B B 0.0013 0.0007 'International Tables Vol C Tables 4.2.6.8 and 6.1.1.4'
F F 0.0171 0.0103 'International Tables Vol C Tables 4.2.6.8 and 6.1.1.4'

loop_
_geom_angle_atom_site_label_1
_geom_angle_atom_site_label_2
_geom_angle_atom_site_label_3
_geom_angle
C13 B1 N1 123.71(17)
C13 B1 C22 129.73(18)
N1 B1 C22 106.32(16)
C43 B2 N2 124.29(18)
C43 B2 C52 129.03(18)
N2 B2 C52 106.56(16)
C12 N1 C8 118.21(16)
C12 N1 B1 116.24(15)
C8 N1 B1 124.62(16)
C42 N2 C38 118.27(17)
C42 N2 B2 116.36(15)
C38 N2 B2 124.34(16)
C2 C1 C14 113.00(17)
C2 C1 H1A 109.0
C14 C1 H1A 109.0
C2 C1 H1B 109.0
C14 C1 H1B 109.0
H1A C1 H1B 107.8
C3 C2 C7 118.5(2)
C3 C2 C1 119.7(2)
C7 C2 C1 121.8(2)
C2 C3 C4 120.1(2)
C2 C3 C8 120.02(18)
C4 C3 C8 119.66(19)
C5 C4 C3 120.4(2)
C5 C4 H4A 119.8
C3 C4 H4A 119.8
C4 C5 C6 119.7(2)
C4 C5 H5A 120.1
C6 C5 H5A 120.1
C5 C6 C7 120.5(2)
C5 C6 H6A 119.8
C7 C6 H6A 119.8
C6 C7 C2 120.7(2)
C6 C7 H7A 119.6
C2 C7 H7A 119.6
N1 C8 C9 119.17(19)
N1 C8 C3 121.41(17)
C9 C8 C3 119.42(17)
C10 C9 C8 121.5(2)
C10 C9 H9A 119.2
C8 C9 H9A 119.2
C9 C10 C11 118.6(2)
C9 C10 H10A 120.7
C11 C10 H10A 120.7
C12 C11 C10 118.8(2)
C12 C11 H11A 120.6
C10 C11 H11A 120.6
N1 C12 C11 123.58(19)
N1 C12 H12A 118.2
C11 C12 H12A 118.2
C18 C13 B1 123.90(17)
C18 C13 C14 114.76(17)
B1 C13 C14 121.28(17)
C15 C14 C19 105.30(18)
C15 C14 C13 114.13(18)
C19 C14 C13 110.55(16)
C15 C14 C1 106.91(17)
C19 C14 C1 105.23(18)
C13 C14 C1 113.99(15)
C16 C15 C14 124.0(2)
C16 C15 H15A 118.0
C14 C15 H15A 118.0
C15 C16 C17 121.1(2)
C15 C16 C21 121.3(2)
C17 C16 C21 117.4(2)
C18 C17 C16 120.7(2)
C18 C17 H17A 119.7
C16 C17 H17A 119.7
C17 C18 C13 124.77(19)
C17 C18 C20 113.32(19)
C13 C18 C20 121.36(18)
F2 C19 F3 106.74(19)
F2 C19 F1 105.69(19)
F3 C19 F1 105.95(16)
F2 C19 C14 114.13(17)
F3 C19 C14 112.5(2)
F1 C19 C14 111.31(19)
F4 C20 F5 106.09(17)
F4 C20 F6 104.53(16)
F5 C20 F6 104.60(16)
F4 C20 C18 112.86(16)
F5 C20 C18 115.08(17)
F6 C20 C18 112.74(18)
F8 C21 F9 107.2(3)
F8 C21 F7 106.4(3)
F9 C21 F7 103.7(2)
F8 C21 C16 112.8(2)
F9 C21 C16 113.1(2)
F7 C21 C16 113.0(3)
C23 C22 C27 114.37(17)
C23 C22 B1 122.66(16)
C27 C22 B1 122.70(16)
C24 C23 C22 122.71(18)
C24 C23 C29 114.07(17)
C22 C23 C29 123.18(17)
C25 C24 C23 120.6(2)
C25 C24 H24A 119.7
C23 C24 H24A 119.7
C24 C25 C26 119.2(2)
C24 C25 C30 119.6(2)
C26 C25 C30 121.2(2)
C25 C26 C27 120.60(19)
C25 C26 H26A 119.7
C27 C26 H26A 119.7
C26 C27 C22 122.48(18)
C26 C27 C28 115.21(17)
C22 C27 C28 122.29(17)
F14 C28 F15 106.61(17)
F14 C28 F13 105.61(16)
F15 C28 F13 105.04(16)
F14 C28 C27 115.06(17)
F15 C28 C27 111.72(17)
F13 C28 C27 112.08(17)
F12 C29 F10 106.34(17)
F12 C29 F11 106.11(17)
F10 C29 F11 106.11(17)
F12 C29 C23 114.49(17)
F10 C29 C23 111.60(18)
F11 C29 C23 111.64(17)
F18 C30 F20 103.9(7)
F18 C30 F21 118.6(8)
F20 C30 F21 21.3(10)
F18 C30 F17 65.6(6)
F20 C30 F17 128.3(5)
F21 C30 F17 117.6(7)
F18 C30 F19 26.7(7)
F20 C30 F19 86.4(7)
F21 C30 F19 105.9(7)
F17 C30 F19 92.2(5)
F18 C30 F16 114.3(7)
F20 C30 F16 100.1(6)
F21 C30 F16 79.8(7)
F17 C30 F16 51.7(3)
F19 C30 F16 138.4(5)
F18 C30 C25 116.2(5)
F20 C30 C25 114.0(5)
F21 C30 C25 114.6(6)
F17 C30 C25 115.6(3)
F19 C30 C25 107.1(4)
F16 C30 C25 107.3(3)
C32 C31 C44 113.15(16)
C32 C31 H31A 108.9
C44 C31 H31A 108.9
C32 C31 H31B 108.9
C44 C31 H31B 108.9
H31A C31 H31B 107.8
C37 C32 C33 118.7(2)
C37 C32 C31 121.46(19)
C33 C32 C31 119.80(19)
C32 C33 C34 119.9(2)
C32 C33 C38 120.25(18)
C34 C33 C38 119.56(19)
C35 C34 C33 120.3(2)
C35 C34 H34A 119.8
C33 C34 H34A 119.8
C34 C35 C36 120.1(2)
C34 C35 H35A 120.0
C36 C35 H35A 120.0
C37 C36 C35 119.8(2)
C37 C36 H36A 120.1
C35 C36 H36A 120.1
C36 C37 C32 121.1(2)
C36 C37 H37A 119.4
C32 C37 H37A 119.4
N2 C38 C39 119.15(19)
N2 C38 C33 122.24(17)
C39 C38 C33 118.60(18)
C40 C39 C38 121.6(2)
C40 C39 H39A 119.2
C38 C39 H39A 119.2
C39 C40 C41 118.9(2)
C39 C40 H40A 120.5
C41 C40 H40A 120.5
C42 C41 C40 118.7(2)
C42 C41 H41A 120.7
C40 C41 H41A 120.7
C41 C42 N2 123.31(19)
C41 C42 H42A 118.3
N2 C42 H42A 118.3
C48 C43 B2 123.69(18)
C48 C43 C44 114.73(17)
B2 C43 C44 121.53(17)
C45 C44 C50 104.06(16)
C45 C44 C31 107.57(16)
C50 C44 C31 105.51(17)
C45 C44 C43 114.31(17)
C50 C44 C43 110.04(16)
C31 C44 C43 114.50(15)
C46 C45 C44 123.7(2)
C46 C45 H45A 118.1
C44 C45 H45A 118.1
C45 C46 C47 121.3(2)
C45 C46 C51 121.6(2)
C47 C46 C51 117.0(2)
C48 C47 C46 120.8(2)
C48 C47 H47A 119.6
C46 C47 H47A 119.6
C47 C48 C43 124.51(19)
C47 C48 C49 113.11(19)
C43 C48 C49 121.94(18)
F29 C49 F28 104.47(16)
F29 C49 F30 105.80(17)
F28 C49 F30 104.18(16)
F29 C49 C48 113.60(16)
F28 C49 C48 112.86(18)
F30 C49 C48 114.91(16)
F24 C50 F23 107.07(18)
F24 C50 F22 106.24(17)
F23 C50 F22 105.38(18)
F24 C50 C44 113.11(18)
F23 C50 C44 113.18(17)
F22 C50 C44 111.32(18)
F27 C51 F25 106.26(19)
F27 C51 F26 105.0(2)
F25 C51 F26 106.3(2)
F27 C51 C46 112.39(19)
F25 C51 C46 114.1(2)
F26 C51 C46 112.10(19)
C53 C52 C57 113.98(19)
C53 C52 B2 123.33(17)
C57 C52 B2 122.59(18)
C54 C53 C52 123.6(2)
C54 C53 C58 113.9(2)
C52 C53 C58 122.42(19)
C55 C54 C53 119.4(2)
C55 C54 H54A 120.3
C53 C54 H54A 120.3
C56 C55 C54 119.9(2)
C56 C55 C59 120.0(3)
C54 C55 C59 120.1(3)
C55 C56 C57 120.7(2)
C55 C56 H56A 119.6
C57 C56 H56A 119.6
C56 C57 C52 122.4(2)
C56 C57 C60 115.9(2)
C52 C57 C60 121.72(19)
F37 C58 F39 106.19(19)
F37 C58 F38 105.2(2)
F39 C58 F38 106.19(17)
F37 C58 C53 115.18(18)
F39 C58 C53 111.9(2)
F38 C58 C53 111.52(19)
F35A C59 F36 111.1(9)
F35A C59 F34 12.3(10)
F36 C59 F34 123.3(8)
F35A C59 F36A 119.0(8)
F36 C59 F36A 82.4(8)
F34 C59 F36A 115.7(7)
F35A C59 F34A 87.9(8)
F36 C59 F34A 28.9(10)
F34 C59 F34A 100.1(7)
F36A C59 F34A 108.9(9)
F35A C59 F35 92.8(8)
F36 C59 F35 109.0(10)
F34 C59 F35 86.3(6)
F36A C59 F35 31.7(7)
F34A C59 F35 129.2(8)
F35A C59 C55 116.5(6)
F36 C59 C55 113.1(8)
F34 C59 C55 109.6(5)
F36A C59 C55 109.9(6)
F34A C59 C55 112.4(6)
F35 C59 C55 112.4(6)
F31 C60 F32 106.1(2)
F31 C60 F33 105.23(18)
F32 C60 F33 105.4(2)
F31 C60 C57 112.76(19)
F32 C60 C57 114.37(19)
F33 C60 C57 112.3(2)

loop_
_geom_bond_atom_site_label_1
_geom_bond_atom_site_label_2
_geom_bond_distance
B1 C13 1.465(3)
B1 N1 1.585(3)
B1 C22 1.627(3)
B2 C43 1.471(3)
B2 N2 1.582(3)
B2 C52 1.623(3)
N1 C12 1.358(2)
N1 C8 1.372(2)
N2 C42 1.364(2)
N2 C38 1.370(2)
C1 C2 1.498(3)
C1 C14 1.567(3)
C1 H1A 0.9900
C1 H1B 0.9900
C2 C3 1.390(3)
C2 C7 1.397(3)
C3 C4 1.397(3)
C3 C8 1.477(3)
C4 C5 1.374(3)
C4 H4A 0.9500
C5 C6 1.377(3)
C5 H5A 0.9500
C6 C7 1.379(3)
C6 H6A 0.9500
C7 H7A 0.9500
C8 C9 1.389(3)
C9 C10 1.373(3)
C9 H9A 0.9500
C10 C11 1.380(3)
C10 H10A 0.9500
C11 C12 1.359(3)
C11 H11A 0.9500
C12 H12A 0.9500
C13 C18 1.461(3)
C13 C14 1.564(3)
C14 C15 1.509(3)
C14 C19 1.528(3)
C15 C16 1.322(3)
C15 H15A 0.9500
C16 C17 1.427(3)
C16 C21 1.483(3)
C17 C18 1.352(3)
C17 H17A 0.9500
C18 C20 1.509(3)
C19 F2 1.335(3)
C19 F3 1.347(2)
C19 F1 1.349(2)
C20 F4 1.339(2)
C20 F5 1.340(2)
C20 F6 1.344(2)
C21 F8 1.318(3)
C21 F9 1.324(3)
C21 F7 1.350(3)
C22 C23 1.415(3)
C22 C27 1.416(2)
C23 C24 1.382(3)
C23 C29 1.500(3)
C24 C25 1.373(3)
C24 H24A 0.9500
C25 C26 1.373(3)
C25 C30 1.490(3)
C26 C27 1.387(3)
C26 H26A 0.9500
C27 C28 1.510(3)
C28 F14 1.325(2)
C28 F15 1.339(2)
C28 F13 1.340(2)
C29 F12 1.325(2)
C29 F10 1.339(2)
C29 F11 1.341(2)
C30 F18 1.248(8)
C30 F20 1.287(6)
C30 F21 1.289(8)
C30 F17 1.303(5)
C30 F19 1.385(7)
C30 F16 1.413(6)
C31 C32 1.493(3)
C31 C44 1.552(3)
C31 H31A 0.9900
C31 H31B 0.9900
C32 C37 1.391(3)
C32 C33 1.392(3)
C33 C34 1.393(3)
C33 C38 1.477(3)
C34 C35 1.376(3)
C34 H34A 0.9500
C35 C36 1.381(3)
C35 H35A 0.9500
C36 C37 1.377(3)
C36 H36A 0.9500
C37 H37A 0.9500
C38 C39 1.391(3)
C39 C40 1.368(3)
C39 H39A 0.9500
C40 C41 1.379(3)
C40 H40A 0.9500
C41 C42 1.363(3)
C41 H41A 0.9500
C42 H42A 0.9500
C43 C48 1.458(3)
C43 C44 1.570(3)
C44 C45 1.506(3)
C44 C50 1.533(3)
C45 C46 1.319(3)
C45 H45A 0.9500
C46 C47 1.428(3)
C46 C51 1.491(3)
C47 C48 1.355(3)
C47 H47A 0.9500
C48 C49 1.509(3)
C49 F29 1.343(2)
C49 F28 1.345(2)
C49 F30 1.346(2)
C50 F24 1.336(2)
C50 F23 1.343(2)
C50 F22 1.351(2)
C51 F27 1.328(3)
C51 F25 1.335(3)
C51 F26 1.347(3)
C52 C53 1.413(3)
C52 C57 1.425(3)
C53 C54 1.391(3)
C53 C58 1.495(3)
C54 C55 1.377(4)
C54 H54A 0.9500
C55 C56 1.372(4)
C55 C59 1.505(4)
C56 C57 1.385(3)
C56 H56A 0.9500
C57 C60 1.501(3)
C58 F37 1.321(3)
C58 F39 1.336(2)
C58 F38 1.347(2)
C59 F35A 1.286(7)
C59 F36 1.310(8)
C59 F34 1.313(8)
C59 F36A 1.339(8)
C59 F34A 1.340(8)
C59 F35 1.351(8)
C60 F31 1.334(3)
C60 F32 1.340(3)
C60 F33 1.341(2)

loop_
_geom_torsion_atom_site_label_1
_geom_torsion_atom_site_label_2
_geom_torsion_atom_site_label_3
_geom_torsion_atom_site_label_4
_geom_torsion
C13 B1 N1 C12 -128.70(19)
C22 B1 N1 C12 46.1(2)
C13 B1 N1 C8 62.6(2)
C22 B1 N1 C8 -122.58(18)
C43 B2 N2 C42 131.5(2)
C52 B2 N2 C42 -44.9(2)
C43 B2 N2 C38 -60.4(3)
C52 B2 N2 C38 123.25(18)
C14 C1 C2 C3 96.8(2)
C14 C1 C2 C7 -85.8(2)
C7 C2 C3 C4 -3.8(3)
C1 C2 C3 C4 173.59(18)
C7 C2 C3 C8 -178.56(18)
C1 C2 C3 C8 -1.1(3)
C2 C3 C4 C5 4.0(3)
C8 C3 C4 C5 178.7(2)
C3 C4 C5 C6 -1.0(4)
C4 C5 C6 C7 -2.0(4)
C5 C6 C7 C2 2.1(4)
C3 C2 C7 C6 0.8(3)
C1 C2 C7 C6 -176.5(2)
C12 N1 C8 C9 -3.8(3)
B1 N1 C8 C9 164.66(17)
C12 N1 C8 C3 175.64(17)
B1 N1 C8 C3 -15.9(3)
C2 C3 C8 N1 -57.8(3)
C4 C3 C8 N1 127.4(2)
C2 C3 C8 C9 121.7(2)
C4 C3 C8 C9 -53.1(3)
N1 C8 C9 C10 1.6(3)
C3 C8 C9 C10 -177.92(18)
C8 C9 C10 C11 2.0(3)
C9 C10 C11 C12 -3.2(3)
C8 N1 C12 C11 2.7(3)
B1 N1 C12 C11 -166.74(18)
C10 C11 C12 N1 0.8(3)
N1 B1 C13 C18 -161.15(16)
C22 B1 C13 C18 25.3(3)
N1 B1 C13 C14 21.8(3)
C22 B1 C13 C14 -151.74(19)
C18 C13 C14 C15 7.9(2)
B1 C13 C14 C15 -174.83(17)
C18 C13 C14 C19 -110.60(19)
B1 C13 C14 C19 66.7(2)
C18 C13 C14 C1 131.11(18)
B1 C13 C14 C1 -51.6(3)
C2 C1 C14 C15 88.6(2)
C2 C1 C14 C19 -159.75(18)
C2 C1 C14 C13 -38.5(3)
C19 C14 C15 C16 112.7(3)
C13 C14 C15 C16 -8.8(3)
C1 C14 C15 C16 -135.8(2)
C14 C15 C16 C17 3.8(4)
C14 C15 C16 C21 178.0(2)
C15 C16 C17 C18 2.1(3)
C21 C16 C17 C18 -172.2(2)
C16 C17 C18 C13 -2.3(3)
C16 C17 C18 C20 169.25(18)
B1 C13 C18 C17 179.76(18)
C14 C13 C18 C17 -3.0(3)
B1 C13 C18 C20 8.9(3)
C14 C13 C18 C20 -173.93(16)
C15 C14 C19 F2 177.15(17)
C13 C14 C19 F2 -59.1(2)
C1 C14 C19 F2 64.4(2)
C15 C14 C19 F3 -61.1(2)
C13 C14 C19 F3 62.6(2)
C1 C14 C19 F3 -173.84(17)
C15 C14 C19 F1 57.6(2)
C13 C14 C19 F1 -178.65(17)
C1 C14 C19 F1 -55.1(2)
C17 C18 C20 F4 -126.98(19)
C13 C18 C20 F4 44.9(2)
C17 C18 C20 F5 111.1(2)
C13 C18 C20 F5 -77.1(2)
C17 C18 C20 F6 -8.8(2)
C13 C18 C20 F6 163.05(16)
C15 C16 C21 F8 -98.4(3)
C17 C16 C21 F8 75.9(3)
C15 C16 C21 F9 139.7(3)
C17 C16 C21 F9 -45.9(4)
C15 C16 C21 F7 22.3(4)
C17 C16 C21 F7 -163.3(2)
C13 B1 C22 C23 -122.2(2)
N1 B1 C22 C23 63.4(2)
C13 B1 C22 C27 64.1(3)
N1 B1 C22 C27 -110.30(19)
C27 C22 C23 C24 0.5(3)
B1 C22 C23 C24 -173.7(2)
C27 C22 C23 C29 178.06(19)
B1 C22 C23 C29 3.9(3)
C22 C23 C24 C25 0.1(3)
C29 C23 C24 C25 -177.7(2)
C23 C24 C25 C26 -0.7(4)
C23 C24 C25 C30 178.7(3)
C24 C25 C26 C27 0.7(4)
C30 C25 C26 C27 -178.7(3)
C25 C26 C27 C22 -0.1(3)
C25 C26 C27 C28 178.3(2)
C23 C22 C27 C26 -0.4(3)
B1 C22 C27 C26 173.7(2)
C23 C22 C27 C28 -178.81(18)
B1 C22 C27 C28 -4.7(3)
C26 C27 C28 F14 119.1(2)
C22 C27 C28 F14 -62.4(3)
C26 C27 C28 F15 -119.1(2)
C22 C27 C28 F15 59.3(2)
C26 C27 C28 F13 -1.6(3)
C22 C27 C28 F13 176.92(18)
C24 C23 C29 F12 -153.26(19)
C22 C23 C29 F12 29.0(3)
C24 C23 C29 F10 85.9(2)
C22 C23 C29 F10 -91.9(2)
C24 C23 C29 F11 -32.7(3)
C22 C23 C29 F11 149.53(19)
C24 C25 C30 F18 62.7(8)
C26 C25 C30 F18 -117.9(8)
C24 C25 C30 F20 -176.5(7)
C26 C25 C30 F20 2.9(8)
C24 C25 C30 F21 -153.1(7)
C26 C25 C30 F21 26.3(8)
C24 C25 C30 F17 -11.4(6)
C26 C25 C30 F17 168.0(5)
C24 C25 C30 F19 89.7(5)
C26 C25 C30 F19 -90.9(5)
C24 C25 C30 F16 -66.6(6)
C26 C25 C30 F16 112.8(5)
C44 C31 C32 C37 86.2(2)
C44 C31 C32 C33 -95.6(2)
C37 C32 C33 C34 2.9(3)
C31 C32 C33 C34 -175.33(18)
C37 C32 C33 C38 176.45(18)
C31 C32 C33 C38 -1.8(3)
C32 C33 C34 C35 -3.4(3)
C38 C33 C34 C35 -176.9(2)
C33 C34 C35 C36 1.4(4)
C34 C35 C36 C37 1.0(4)
C35 C36 C37 C32 -1.4(4)
C33 C32 C37 C36 -0.5(3)
C31 C32 C37 C36 177.7(2)
C42 N2 C38 C39 3.5(3)
B2 N2 C38 C39 -164.47(17)
C42 N2 C38 C33 -176.03(17)
B2 N2 C38 C33 16.0(3)
C32 C33 C38 N2 58.7(3)
C34 C33 C38 N2 -127.8(2)
C32 C33 C38 C39 -120.8(2)
C34 C33 C38 C39 52.7(3)
N2 C38 C39 C40 -1.1(3)
C33 C38 C39 C40 178.46(19)
C38 C39 C40 C41 -2.0(3)
C39 C40 C41 C42 2.5(3)
C40 C41 C42 N2 0.0(3)
C38 N2 C42 C41 -3.0(3)
B2 N2 C42 C41 165.90(19)
N2 B2 C43 C48 160.10(17)
C52 B2 C43 C48 -24.3(3)
N2 B2 C43 C44 -22.7(3)
C52 B2 C43 C44 152.87(19)
C32 C31 C44 C45 -86.6(2)
C32 C31 C44 C50 162.74(18)
C32 C31 C44 C43 41.6(2)
C48 C43 C44 C45 -8.3(2)
B2 C43 C44 C45 174.28(17)
C48 C43 C44 C50 108.36(19)
B2 C43 C44 C50 -69.1(2)
C48 C43 C44 C31 -133.02(18)
B2 C43 C44 C31 49.5(2)
C50 C44 C45 C46 -110.9(2)
C31 C44 C45 C46 137.5(2)
C43 C44 C45 C46 9.2(3)
C44 C45 C46 C47 -4.6(3)
C44 C45 C46 C51 178.74(18)
C45 C46 C47 C48 -1.0(3)
C51 C46 C47 C48 175.77(18)
C46 C47 C48 C43 1.1(3)
C46 C47 C48 C49 -171.39(17)
B2 C43 C48 C47 -178.80(18)
C44 C43 C48 C47 3.8(3)
B2 C43 C48 C49 -6.9(3)
C44 C43 C48 C49 175.71(16)
C47 C48 C49 F29 127.16(18)
C43 C48 C49 F29 -45.6(2)
C47 C48 C49 F28 8.5(2)
C43 C48 C49 F28 -164.27(17)
C47 C48 C49 F30 -110.8(2)
C43 C48 C49 F30 76.4(2)
C45 C44 C50 F24 64.3(2)
C31 C44 C50 F24 177.38(17)
C43 C44 C50 F24 -58.6(2)
C45 C44 C50 F23 -173.74(17)
C31 C44 C50 F23 -60.6(2)
C43 C44 C50 F23 63.4(2)
C45 C44 C50 F22 -55.3(2)
C31 C44 C50 F22 57.8(2)
C43 C44 C50 F22 -178.15(16)
C45 C46 C51 F27 -130.1(2)
C47 C46 C51 F27 53.1(3)
C45 C46 C51 F25 -9.1(3)
C47 C46 C51 F25 174.11(18)
C45 C46 C51 F26 111.8(2)
C47 C46 C51 F26 -65.0(3)
C43 B2 C52 C53 117.6(2)
N2 B2 C52 C53 -66.2(2)
C43 B2 C52 C57 -66.3(3)
N2 B2 C52 C57 109.9(2)
C57 C52 C53 C54 -0.4(3)
B2 C52 C53 C54 176.0(2)
C57 C52 C53 C58 -178.4(2)
B2 C52 C53 C58 -2.0(3)
C52 C53 C54 C55 0.5(4)
C58 C53 C54 C55 178.7(2)
C53 C54 C55 C56 -0.2(4)
C53 C54 C55 C59 -180.0(3)
C54 C55 C56 C57 -0.1(4)
C59 C55 C56 C57 179.6(3)
C55 C56 C57 C52 0.2(4)
C55 C56 C57 C60 -178.7(2)
C53 C52 C57 C56 0.1(3)
B2 C52 C57 C56 -176.3(2)
C53 C52 C57 C60 178.9(2)
B2 C52 C57 C60 2.5(3)
C54 C53 C58 F37 157.8(2)
C52 C53 C58 F37 -23.9(3)
C54 C53 C58 F39 -80.8(2)
C52 C53 C58 F39 97.5(2)
C54 C53 C58 F38 38.0(3)
C52 C53 C58 F38 -143.8(2)
C56 C55 C59 F35A 89.9(8)
C54 C55 C59 F35A -90.4(8)
C56 C55 C59 F36 -139.5(8)
C54 C55 C59 F36 40.3(9)
C56 C55 C59 F34 78.8(6)
C54 C55 C59 F34 -101.5(6)
C56 C55 C59 F36A -49.4(7)
C54 C55 C59 F36A 130.4(7)
C56 C55 C59 F34A -170.9(6)
C54 C55 C59 F34A 8.9(7)
C56 C55 C59 F35 -15.5(7)
C54 C55 C59 F35 164.3(6)
C56 C57 C60 F31 124.7(2)
C52 C57 C60 F31 -54.3(3)
C56 C57 C60 F32 -114.0(2)
C52 C57 C60 F32 67.0(3)
C56 C57 C60 F33 6.0(3)
C52 C57 C60 F33 -172.9(2)
